data_4086911
loop_
_publ_author_name
'Jian, Zhongbao'
'Daniliuc, Constantin G.'
'Kehr, Gerald'
'Erker, Gerhard'

_publ_section_title
;
 Frustrated Lewis Pair vs Metal--Carbon \s-Bond Insertion Chemistry at an
 o-Phenylene-Bridged Cp2Zr+/PPh2 System
;
_journal_issue 2
_journal_name_full Organometallics
_journal_page_first 424
_journal_paper_doi 10.1021/acs.organomet.6b00828
_journal_volume 36
_journal_year 2017
_chemical_formula_sum 'C62 H32 B F20 O P Zr'
_chemical_formula_weight 1305.87
_space_group_crystal_system monoclinic
_space_group_IT_number 15
_space_group_name_Hall '-C 2yc'
_space_group_name_H-M_alt 'C 1 2/c 1'
_symmetry_space_group_name_Hall '-C 2yc'
_symmetry_space_group_name_H-M 'C 1 2/c 1'
_atom_sites_solution_hydrogens geom
_cell_angle_alpha 90
_cell_angle_beta 132.6650(10)
_cell_angle_gamma 90
_cell_formula_units_Z 8
_cell_length_a 35.9058(12)
_cell_length_b 15.4285(5)
_cell_length_c 25.4582(8)
_cell_measurement_reflns_used 9930
_cell_measurement_temperature 100.(2)
_cell_measurement_theta_max 27.5307
_cell_measurement_theta_min 2.2377
_cell_volume 10370.4(6)
_computing_cell_refinement 'SAINT V8.34A (Bruker AXS Inc., 2013)'
_computing_data_collection
;
APEX2 v.2014.1-1 (Bruker AXS Inc., 2014)

;
_computing_data_reduction 'SAINT V8.34A (Bruker AXS Inc., 2013)'
_computing_molecular_graphics 'XP (Sheldrick, 2014)'
_computing_publication_material 'SHELXL-2014 (Sheldrick, 2014)'
_computing_structure_refinement 'SHELXL-2014 (Sheldrick, 2014)'
_computing_structure_solution 'SHELXL-2014 (Sheldrick, 2014)'
_diffrn_ambient_temperature 100.(2)
_diffrn_detector_area_resol_mean 10.4167
_diffrn_measured_fraction_theta_full 0.997
_diffrn_measured_fraction_theta_max 0.997
_diffrn_measurement_device_type 'Bruker D8 Venture PHOTON 100 CMOS'
_diffrn_measurement_method 'omega and phi scans'
_diffrn_radiation_monochromator 'MX mirror'
_diffrn_radiation_type 'Mo K\a'
_diffrn_radiation_wavelength 0.71073
_diffrn_reflns_av_R_equivalents 0.0320
_diffrn_reflns_av_unetI/netI 0.0154
_diffrn_reflns_limit_h_max 42
_diffrn_reflns_limit_h_min -46
_diffrn_reflns_limit_k_max 20
_diffrn_reflns_limit_k_min -20
_diffrn_reflns_limit_l_max 33
_diffrn_reflns_limit_l_min -32
_diffrn_reflns_number 124622
_diffrn_reflns_theta_full 27.55
_diffrn_reflns_theta_max 27.55
_diffrn_reflns_theta_min 2.19
_diffrn_source 'Mo ImS'
_diffrn_source_type 'micro focus tube'
_exptl_absorpt_coefficient_mu 0.361
_exptl_absorpt_correction_T_max 0.96
_exptl_absorpt_correction_T_min 0.91
_exptl_absorpt_correction_type multi-scan
_exptl_absorpt_process_details
;
Bruker AXS (2014). SADABS, Version 2014/2, Bruker AXS Inc., Madison, Wisconsin,
USA.
;
_exptl_crystal_colour colourless
_exptl_crystal_density_diffrn 1.673
_exptl_crystal_density_method 'not measured'
_exptl_crystal_description prism
_exptl_crystal_F_000 5216
_exptl_crystal_size_max 0.263
_exptl_crystal_size_mid 0.128
_exptl_crystal_size_min 0.105
_refine_diff_density_max 0.358
_refine_diff_density_min -0.540
_refine_ls_extinction_method none
_refine_ls_goodness_of_fit_ref 1.042
_refine_ls_hydrogen_treatment constr
_refine_ls_matrix_type full
_refine_ls_number_parameters 776
_refine_ls_number_reflns 11958
_refine_ls_number_restraints 0
_refine_ls_restrained_S_all 1.042
_refine_ls_R_factor_all 0.0321
_refine_ls_R_factor_gt 0.0264
_refine_ls_shift/su_max 0.005
_refine_ls_shift/su_mean 0.000
_refine_ls_structure_factor_coef Fsqd
_refine_ls_weighting_details 'w=1/[\s^2^(Fo^2^)+(0.0274P)^2^+16.3575P] where P=(Fo^2^+2Fc^2^)/3'
_refine_ls_weighting_scheme calc
_refine_ls_wR_factor_gt 0.0629
_refine_ls_wR_factor_ref 0.0661
_reflns_number_gt 10667
_reflns_number_total 11958
_reflns_threshold_expression 'I > 2\s(I)'
_cod_data_source_file om6b00828_si_002.cif
_cod_data_source_block erk8175
_cod_depositor_comments 'Adding full bibliography for 4086908--4086918.cif.'
_cod_database_code 4086911

loop_
_space_group_symop_operation_xyz
'x, y, z'
'-x, y, -z+1/2'
'x+1/2, y+1/2, z'
'-x+1/2, y+1/2, -z+1/2'
'-x, -y, -z'
'x, -y, z-1/2'
'-x+1/2, -y+1/2, -z'
'x+1/2, -y+1/2, z-1/2'

loop_
_atom_site_type_symbol
_atom_site_label
_atom_site_fract_x
_atom_site_fract_y
_atom_site_fract_z
_atom_site_U_iso_or_equiv
_atom_site_adp_type
_atom_site_calc_flag
_atom_site_refinement_flags_adp
_atom_site_refinement_flags_posn
_atom_site_occupancy
P P1 0.61900(2) 0.58436(2) 0.55678(2) 0.01028(7) Uani d . . 1
Zr Zr1 0.71661(2) 0.59586(2) 0.75756(2) 0.01171(4) Uani d . . 1
O O1 0.70222(4) 0.53031(6) 0.67800(5) 0.01365(19) Uani d . . 1
B B1 0.64039(6) 0.02886(10) 0.34527(8) 0.0135(3) Uani d . . 1
C C1 0.66184(5) 0.49095(9) 0.61327(7) 0.0124(3) Uani d . . 1
C C2 0.63193(5) 0.43069(9) 0.61771(7) 0.0138(3) Uani d . . 1
C C3 0.60936(5) 0.37601(9) 0.61989(7) 0.0151(3) Uani d . . 1
C C4 0.67920(6) 0.44129(9) 0.58094(8) 0.0157(3) Uani d . . 1
H H4A 0.7002 0.4792 0.579 0.024 Uiso calc U R 1
H H4B 0.6495 0.4223 0.5325 0.024 Uiso calc U R 1
H H4C 0.699 0.3906 0.6106 0.024 Uiso calc U R 1
C C11 0.78479(6) 0.70460(11) 0.84602(8) 0.0244(3) Uani d . . 1
H H11 0.8004 0.7019 0.8945 0.029 Uiso calc U R 1
C C12 0.74202(6) 0.75306(10) 0.79244(10) 0.0257(3) Uani d . . 1
H H12 0.7229 0.7878 0.7977 0.031 Uiso calc U R 1
C C13 0.73209(6) 0.74163(11) 0.72893(9) 0.0283(4) Uani d . . 1
H H13 0.7052 0.7674 0.6839 0.034 Uiso calc U R 1
C C14 0.76895(7) 0.68553(12) 0.74420(10) 0.0300(4) Uani d . . 1
H H14 0.7719 0.6674 0.7115 0.036 Uiso calc U R 1
C C15 0.80082(6) 0.66056(11) 0.81622(10) 0.0272(4) Uani d . . 1
H H15 0.8283 0.6209 0.8403 0.033 Uiso calc U R 1
C C16 0.74387(6) 0.55787(11) 0.87666(8) 0.0245(3) Uani d . . 1
H H16 0.7663 0.595 0.9167 0.029 Uiso calc U R 1
C C17 0.69080(7) 0.56170(11) 0.82675(8) 0.0242(3) Uani d . . 1
H H17 0.671 0.6029 0.8264 0.029 Uiso calc U R 1
C C18 0.67193(6) 0.49379(11) 0.77720(8) 0.0239(3) Uani d . . 1
H H18 0.6372 0.4812 0.7378 0.029 Uiso calc U R 1
C C19 0.71320(7) 0.44815(10) 0.79615(8) 0.0247(3) Uani d . . 1
H H19 0.7114 0.3985 0.7725 0.03 Uiso calc U R 1
C C20 0.75806(6) 0.48891(11) 0.85677(8) 0.0248(3) Uani d . . 1
H H20 0.7917 0.4728 0.88 0.03 Uiso calc U R 1
C C21 0.59836(5) 0.63278(9) 0.59774(7) 0.0114(2) Uani d . . 1
C C22 0.63350(5) 0.64827(9) 0.67249(7) 0.0125(3) Uani d . . 1
C C23 0.61451(5) 0.70035(9) 0.69535(8) 0.0156(3) Uani d . . 1
H H23 0.6362 0.7131 0.7448 0.019 Uiso calc U R 1
C C24 0.56566(6) 0.73404(9) 0.64923(8) 0.0172(3) Uani d . . 1
H H24 0.5548 0.7686 0.6676 0.021 Uiso calc U R 1
C C25 0.53265(6) 0.71741(10) 0.57646(8) 0.0178(3) Uani d . . 1
H H25 0.4993 0.7405 0.5449 0.021 Uiso calc U R 1
C C26 0.54894(5) 0.66672(9) 0.55051(7) 0.0148(3) Uani d . . 1
H H26 0.5267 0.6549 0.5008 0.018 Uiso calc U R 1
C C31 0.56799(5) 0.54696(9) 0.46703(7) 0.0141(3) Uani d . . 1
C C32 0.52836(6) 0.49664(10) 0.44909(8) 0.0189(3) Uani d . . 1
H H32 0.5268 0.4841 0.4841 0.023 Uiso calc U R 1
C C33 0.49136(6) 0.46499(11) 0.38015(8) 0.0252(3) Uani d . . 1
H H33 0.4638 0.4324 0.3676 0.03 Uiso calc U R 1
C C34 0.49441(7) 0.48081(12) 0.32950(9) 0.0310(4) Uani d . . 1
H H34 0.4695 0.4578 0.2827 0.037 Uiso calc U R 1
C C35 0.53387(7) 0.53021(13) 0.34725(9) 0.0321(4) Uani d . . 1
H H35 0.5359 0.5408 0.3125 0.039 Uiso calc U R 1
C C36 0.57038(6) 0.56415(11) 0.41546(8) 0.0230(3) Uani d . . 1
H H36 0.5969 0.599 0.4271 0.028 Uiso calc U R 1
C C41 0.64956(5) 0.67017(9) 0.54984(7) 0.0132(3) Uani d . . 1
C C42 0.62470(6) 0.75012(10) 0.52749(9) 0.0219(3) Uani d . . 1
H H42 0.5952 0.757 0.5203 0.026 Uiso calc U R 1
C C43 0.64282(6) 0.81920(10) 0.51581(9) 0.0251(3) Uani d . . 1
H H43 0.6257 0.8733 0.5003 0.03 Uiso calc U R 1
C C44 0.68604(6) 0.80964(10) 0.52667(8) 0.0217(3) Uani d . . 1
H H44 0.6986 0.8573 0.5189 0.026 Uiso calc U R 1
C C45 0.71083(6) 0.73082(11) 0.54878(9) 0.0248(3) Uani d . . 1
H H45 0.7403 0.7244 0.556 0.03 Uiso calc U R 1
C C46 0.69283(6) 0.66082(10) 0.56055(9) 0.0209(3) Uani d . . 1
H H46 0.71 0.6068 0.5759 0.025 Uiso calc U R 1
C C51 0.58209(5) 0.30938(9) 0.62171(7) 0.0159(3) Uani d . . 1
C C52 0.56044(6) 0.32588(11) 0.65016(8) 0.0208(3) Uani d . . 1
H H52 0.565 0.3808 0.6708 0.025 Uiso calc U R 1
C C53 0.53225(6) 0.26216(12) 0.64832(9) 0.0280(4) Uani d . . 1
H H53 0.5172 0.2739 0.6671 0.034 Uiso calc U R 1
C C54 0.52593(6) 0.18159(12) 0.61921(10) 0.0327(4) Uani d . . 1
H H54 0.5067 0.1381 0.6182 0.039 Uiso calc U R 1
C C55 0.54779(6) 0.16444(11) 0.59146(9) 0.0293(4) Uani d . . 1
H H55 0.5434 0.1092 0.5715 0.035 Uiso calc U R 1
C C56 0.57595(6) 0.22778(10) 0.59285(8) 0.0212(3) Uani d . . 1
H H56 0.591 0.2156 0.5742 0.025 Uiso calc U R 1
C C61 0.70174(5) 0.05112(9) 0.41102(7) 0.0141(3) Uani d . . 1
C C62 0.71895(6) 0.13520(9) 0.41800(8) 0.0159(3) Uani d . . 1
F F62 0.68648(3) 0.19510(6) 0.36730(5) 0.02071(18) Uani d . . 1
C C63 0.76783(6) 0.16361(10) 0.47382(8) 0.0185(3) Uani d . . 1
F F63 0.78144(4) 0.24598(6) 0.47596(5) 0.0257(2) Uani d . . 1
C C64 0.80316(6) 0.10692(11) 0.52791(8) 0.0195(3) Uani d . . 1
F F64 0.85101(4) 0.13289(7) 0.58241(5) 0.0295(2) Uani d . . 1
C C65 0.78881(6) 0.02296(10) 0.52420(8) 0.0177(3) Uani d . . 1
F F65 0.82285(3) -0.03397(6) 0.57539(5) 0.0246(2) Uani d . . 1
C C66 0.73920(5) -0.00257(9) 0.46712(8) 0.0148(3) Uani d . . 1
F F66 0.72933(3) -0.08622(5) 0.46988(5) 0.01847(18) Uani d . . 1
C C71 0.61501(5) 0.09066(9) 0.36711(8) 0.0147(3) Uani d . . 1
C C72 0.62480(5) 0.07158(10) 0.42901(8) 0.0159(3) Uani d . . 1
F F72 0.65230(3) 0.00001(6) 0.46732(4) 0.01922(18) Uani d . . 1
C C73 0.60844(6) 0.12042(11) 0.45538(8) 0.0201(3) Uani d . . 1
F F73 0.61870(4) 0.09555(7) 0.51501(5) 0.0278(2) Uani d . . 1
C C74 0.58152(6) 0.19537(11) 0.42051(8) 0.0231(3) Uani d . . 1
F F74 0.56623(4) 0.24543(8) 0.44617(6) 0.0352(2) Uani d . . 1
C C75 0.57132(6) 0.21920(10) 0.35969(8) 0.0214(3) Uani d . . 1
F F75 0.54609(4) 0.29311(7) 0.32604(5) 0.0306(2) Uani d . . 1
C C76 0.58806(6) 0.16730(10) 0.33483(8) 0.0176(3) Uani d . . 1
F F76 0.57715(4) 0.19753(6) 0.27586(5) 0.0240(2) Uani d . . 1
C C81 0.61878(5) 0.04832(9) 0.26468(8) 0.0149(3) Uani d . . 1
C C82 0.56688(6) 0.04419(9) 0.20538(8) 0.0173(3) Uani d . . 1
F F82 0.53444(3) 0.03225(6) 0.21487(5) 0.02268(19) Uani d . . 1
C C83 0.54518(6) 0.05128(10) 0.13546(8) 0.0205(3) Uani d . . 1
F F83 0.49449(4) 0.04830(7) 0.08089(5) 0.0311(2) Uani d . . 1
C C84 0.57600(6) 0.06139(10) 0.12154(8) 0.0216(3) Uani d . . 1
F F84 0.55581(4) 0.06832(7) 0.05397(5) 0.0328(2) Uani d . . 1
C C85 0.62755(6) 0.06413(10) 0.17771(8) 0.0197(3) Uani d . . 1
F F85 0.65827(4) 0.07325(7) 0.16509(5) 0.0288(2) Uani d . . 1
C C86 0.64776(6) 0.05768(9) 0.24727(8) 0.0164(3) Uani d . . 1
F F86 0.69893(3) 0.05988(6) 0.29842(5) 0.02072(18) Uani d . . 1
C C91 0.62678(5) -0.07538(9) 0.33940(7) 0.0147(3) Uani d . . 1
C C92 0.59015(6) -0.11206(10) 0.33679(8) 0.0175(3) Uani d . . 1
F F92 0.56149(3) -0.06316(6) 0.34165(5) 0.02310(19) Uani d . . 1
C C93 0.58042(6) -0.20052(10) 0.32961(8) 0.0212(3) Uani d . . 1
F F93 0.54513(4) -0.23161(7) 0.32918(5) 0.0306(2) Uani d . . 1
C C94 0.60644(6) -0.25671(10) 0.32285(8) 0.0222(3) Uani d . . 1
F F94 0.59663(4) -0.34236(6) 0.31484(6) 0.0323(2) Uani d . . 1
C C95 0.64207(6) -0.22404(10) 0.32248(8) 0.0202(3) Uani d . . 1
F F95 0.66737(4) -0.27759(6) 0.31429(5) 0.0287(2) Uani d . . 1
C C96 0.65089(5) -0.13584(10) 0.33037(8) 0.0163(3) Uani d . . 1
F F96 0.68647(3) -0.10782(6) 0.32970(5) 0.01962(18) Uani d . . 1

loop_
_atom_site_aniso_label
_atom_site_aniso_U_11
_atom_site_aniso_U_22
_atom_site_aniso_U_33
_atom_site_aniso_U_12
_atom_site_aniso_U_13
_atom_site_aniso_U_23
P1 0.01106(16) 0.01196(16) 0.00903(15) -0.00056(12) 0.00730(14) 0.00029(12)
Zr1 0.01048(7) 0.01401(7) 0.00872(6) -0.00087(5) 0.00574(5) -0.00032(5)
O1 0.0127(5) 0.0147(5) 0.0120(5) 0.0002(4) 0.0078(4) -0.0005(4)
B1 0.0137(7) 0.0156(7) 0.0137(7) 0.0003(6) 0.0102(6) 0.0015(6)
C1 0.0134(6) 0.0126(6) 0.0120(6) 0.0006(5) 0.0090(6) 0.0011(5)
C2 0.0152(6) 0.0142(6) 0.0125(6) 0.0015(5) 0.0096(6) 0.0009(5)
C3 0.0141(7) 0.0170(7) 0.0121(6) 0.0010(5) 0.0081(6) 0.0016(5)
C4 0.0194(7) 0.0147(6) 0.0179(7) 0.0016(5) 0.0146(6) 0.0001(5)
C11 0.0237(8) 0.0258(8) 0.0158(7) -0.0119(6) 0.0101(7) -0.0073(6)
C12 0.0236(8) 0.0173(7) 0.0380(9) -0.0069(6) 0.0216(8) -0.0090(7)
C13 0.0222(8) 0.0229(8) 0.0209(8) -0.0112(6) 0.0071(7) 0.0035(6)
C14 0.0362(10) 0.0350(9) 0.0341(9) -0.0228(8) 0.0299(9) -0.0173(7)
C15 0.0127(7) 0.0246(8) 0.0348(9) -0.0046(6) 0.0123(7) -0.0070(7)
C16 0.0292(9) 0.0285(8) 0.0110(7) -0.0047(7) 0.0118(7) 0.0010(6)
C17 0.0310(9) 0.0305(8) 0.0208(8) 0.0048(7) 0.0213(7) 0.0072(6)
C18 0.0232(8) 0.0318(9) 0.0151(7) -0.0079(7) 0.0124(7) 0.0035(6)
C19 0.0395(10) 0.0173(7) 0.0209(8) -0.0010(7) 0.0219(8) 0.0037(6)
C20 0.0238(8) 0.0298(8) 0.0171(7) 0.0067(7) 0.0123(7) 0.0110(6)
C21 0.0128(6) 0.0119(6) 0.0127(6) -0.0008(5) 0.0098(6) 0.0004(5)
C22 0.0133(6) 0.0130(6) 0.0132(6) -0.0018(5) 0.0097(6) -0.0001(5)
C23 0.0180(7) 0.0157(7) 0.0135(6) -0.0026(5) 0.0108(6) -0.0028(5)
C24 0.0215(7) 0.0151(7) 0.0210(7) 0.0021(6) 0.0168(7) 0.0002(5)
C25 0.0155(7) 0.0207(7) 0.0187(7) 0.0055(6) 0.0122(6) 0.0056(6)
C26 0.0139(6) 0.0184(7) 0.0117(6) 0.0003(5) 0.0085(6) 0.0020(5)
C31 0.0154(7) 0.0140(6) 0.0106(6) -0.0004(5) 0.0079(6) -0.0002(5)
C32 0.0200(7) 0.0194(7) 0.0147(7) -0.0032(6) 0.0107(6) 0.0015(5)
C33 0.0246(8) 0.0227(8) 0.0174(7) -0.0100(6) 0.0099(7) -0.0015(6)
C34 0.0341(10) 0.0329(9) 0.0129(7) -0.0123(7) 0.0107(7) -0.0067(6)
C35 0.0377(10) 0.0442(10) 0.0156(8) -0.0144(8) 0.0186(8) -0.0071(7)
C36 0.0247(8) 0.0302(8) 0.0165(7) -0.0083(7) 0.0149(7) -0.0038(6)
C41 0.0160(7) 0.0143(6) 0.0114(6) -0.0030(5) 0.0101(6) -0.0006(5)
C42 0.0232(8) 0.0198(7) 0.0306(8) 0.0044(6) 0.0213(7) 0.0068(6)
C43 0.0290(8) 0.0175(7) 0.0350(9) 0.0037(6) 0.0242(8) 0.0082(6)
C44 0.0272(8) 0.0189(7) 0.0252(8) -0.0046(6) 0.0203(7) 0.0013(6)
C45 0.0249(8) 0.0226(8) 0.0386(9) -0.0030(6) 0.0261(8) 0.0002(7)
C46 0.0220(8) 0.0159(7) 0.0305(8) -0.0002(6) 0.0201(7) 0.0007(6)
C51 0.0106(6) 0.0185(7) 0.0121(6) 0.0007(5) 0.0051(6) 0.0056(5)
C52 0.0163(7) 0.0276(8) 0.0156(7) -0.0010(6) 0.0096(6) 0.0035(6)
C53 0.0175(8) 0.0437(10) 0.0211(8) -0.0009(7) 0.0123(7) 0.0118(7)
C54 0.0195(8) 0.0330(9) 0.0311(9) -0.0060(7) 0.0114(8) 0.0136(7)
C55 0.0233(8) 0.0172(8) 0.0297(9) -0.0029(6) 0.0110(7) 0.0051(6)
C56 0.0157(7) 0.0189(7) 0.0201(7) 0.0024(6) 0.0086(6) 0.0051(6)
C61 0.0166(7) 0.0169(7) 0.0154(7) -0.0011(5) 0.0135(6) -0.0012(5)
C62 0.0191(7) 0.0178(7) 0.0165(7) 0.0004(5) 0.0143(6) 0.0001(5)
F62 0.0248(5) 0.0157(4) 0.0231(5) 0.0003(3) 0.0168(4) 0.0028(3)
C63 0.0247(8) 0.0191(7) 0.0222(7) -0.0066(6) 0.0201(7) -0.0070(6)
F63 0.0321(5) 0.0206(5) 0.0315(5) -0.0119(4) 0.0244(5) -0.0092(4)
C64 0.0147(7) 0.0307(8) 0.0160(7) -0.0064(6) 0.0116(6) -0.0087(6)
F64 0.0177(5) 0.0411(6) 0.0225(5) -0.0109(4) 0.0108(4) -0.0108(4)
C65 0.0160(7) 0.0266(8) 0.0134(7) 0.0021(6) 0.0111(6) 0.0004(6)
F65 0.0169(4) 0.0333(5) 0.0174(4) 0.0051(4) 0.0092(4) 0.0038(4)
C66 0.0171(7) 0.0178(7) 0.0166(7) -0.0011(5) 0.0142(6) -0.0003(5)
F66 0.0191(4) 0.0179(4) 0.0202(4) 0.0009(3) 0.0140(4) 0.0045(3)
C71 0.0131(6) 0.0181(7) 0.0152(7) -0.0010(5) 0.0105(6) -0.0006(5)
C72 0.0120(6) 0.0199(7) 0.0154(7) -0.0003(5) 0.0091(6) 0.0013(5)
F72 0.0201(4) 0.0219(4) 0.0162(4) 0.0016(3) 0.0125(4) 0.0050(3)
C73 0.0154(7) 0.0332(8) 0.0134(7) -0.0024(6) 0.0104(6) -0.0016(6)
F73 0.0270(5) 0.0466(6) 0.0175(4) -0.0002(4) 0.0181(4) -0.0001(4)
C74 0.0176(7) 0.0344(9) 0.0217(8) 0.0018(6) 0.0150(7) -0.0061(7)
F74 0.0334(6) 0.0497(7) 0.0321(5) 0.0124(5) 0.0261(5) -0.0035(5)
C75 0.0163(7) 0.0235(8) 0.0206(7) 0.0053(6) 0.0110(6) 0.0008(6)
F75 0.0295(5) 0.0296(5) 0.0278(5) 0.0156(4) 0.0175(5) 0.0042(4)
C76 0.0182(7) 0.0216(7) 0.0141(7) 0.0015(6) 0.0113(6) 0.0013(6)
F76 0.0336(5) 0.0223(5) 0.0202(4) 0.0106(4) 0.0198(4) 0.0082(4)
C81 0.0185(7) 0.0121(6) 0.0154(7) -0.0006(5) 0.0120(6) -0.0004(5)
C82 0.0195(7) 0.0159(7) 0.0194(7) 0.0008(5) 0.0143(6) -0.0003(5)
F82 0.0158(4) 0.0314(5) 0.0213(4) -0.0007(4) 0.0128(4) -0.0006(4)
C83 0.0194(7) 0.0184(7) 0.0148(7) 0.0026(6) 0.0080(6) -0.0012(5)
F83 0.0204(5) 0.0419(6) 0.0161(5) 0.0044(4) 0.0064(4) -0.0019(4)
C84 0.0327(9) 0.0178(7) 0.0141(7) 0.0018(6) 0.0158(7) -0.0009(6)
F84 0.0425(6) 0.0399(6) 0.0150(4) 0.0045(5) 0.0190(5) 0.0011(4)
C85 0.0305(8) 0.0165(7) 0.0230(8) -0.0019(6) 0.0225(7) -0.0015(6)
F85 0.0390(6) 0.0352(5) 0.0291(5) -0.0052(4) 0.0299(5) -0.0023(4)
C86 0.0193(7) 0.0142(6) 0.0167(7) -0.0019(5) 0.0127(6) -0.0016(5)
F86 0.0181(4) 0.0289(5) 0.0203(4) -0.0053(4) 0.0150(4) -0.0026(4)
C91 0.0129(6) 0.0174(7) 0.0124(6) -0.0011(5) 0.0080(6) 0.0013(5)
C92 0.0156(7) 0.0222(7) 0.0151(7) -0.0016(6) 0.0105(6) 0.0001(6)
F92 0.0187(4) 0.0287(5) 0.0289(5) -0.0031(4) 0.0189(4) -0.0023(4)
C93 0.0189(7) 0.0264(8) 0.0163(7) -0.0093(6) 0.0111(6) 0.0002(6)
F93 0.0294(5) 0.0349(6) 0.0330(5) -0.0155(4) 0.0233(5) -0.0027(4)
C94 0.0257(8) 0.0155(7) 0.0176(7) -0.0066(6) 0.0115(7) -0.0004(6)
F94 0.0407(6) 0.0158(4) 0.0347(6) -0.0090(4) 0.0232(5) -0.0011(4)
C95 0.0214(7) 0.0171(7) 0.0190(7) 0.0012(6) 0.0124(7) 0.0001(6)
F95 0.0319(5) 0.0188(4) 0.0356(5) 0.0021(4) 0.0230(5) -0.0043(4)
C96 0.0147(7) 0.0185(7) 0.0159(7) -0.0015(5) 0.0104(6) 0.0007(5)
F96 0.0207(4) 0.0192(4) 0.0269(5) -0.0011(3) 0.0193(4) -0.0014(4)

loop_
_atom_type_symbol
_atom_type_description
_atom_type_scat_dispersion_real
_atom_type_scat_dispersion_imag
_atom_type_scat_source
C C 0.0033 0.0016 'International Tables Vol C Tables 4.2.6.8 and 6.1.1.4'
H H 0.0000 0.0000 'International Tables Vol C Tables 4.2.6.8 and 6.1.1.4'
B B 0.0013 0.0007 'International Tables Vol C Tables 4.2.6.8 and 6.1.1.4'
O O 0.0106 0.0060 'International Tables Vol C Tables 4.2.6.8 and 6.1.1.4'
F F 0.0171 0.0103 'International Tables Vol C Tables 4.2.6.8 and 6.1.1.4'
P P 0.1023 0.0942 'International Tables Vol C Tables 4.2.6.8 and 6.1.1.4'
Zr Zr -2.9673 0.5597 'International Tables Vol C Tables 4.2.6.8 and 6.1.1.4'

loop_
_geom_angle_atom_site_label_1
_geom_angle_atom_site_label_2
_geom_angle_atom_site_label_3
_geom_angle
C31 P1 C21 113.84(7)
C31 P1 C41 105.93(6)
C21 P1 C41 105.59(6)
C31 P1 C1 109.13(6)
C21 P1 C1 108.69(6)
C41 P1 C1 113.73(6)
O1 Zr1 C22 86.85(4)
O1 Zr1 C20 105.02(5)
C22 Zr1 C20 132.57(5)
O1 Zr1 C15 100.68(5)
C22 Zr1 C15 132.97(5)
C20 Zr1 C15 90.52(6)
O1 Zr1 C19 83.66(5)
C22 Zr1 C19 107.75(5)
C20 Zr1 C19 32.79(6)
C15 Zr1 C19 119.17(6)
O1 Zr1 C18 97.05(5)
C22 Zr1 C18 79.42(5)
C20 Zr1 C18 53.90(5)
C15 Zr1 C18 143.46(6)
C19 Zr1 C18 32.19(6)
O1 Zr1 C12 128.77(5)
C22 Zr1 C12 85.65(5)
C20 Zr1 C12 116.93(6)
C15 Zr1 C12 53.50(5)
C19 Zr1 C12 146.30(6)
C18 Zr1 C12 130.83(6)
O1 Zr1 C11 131.97(5)
C22 Zr1 C11 116.85(5)
C20 Zr1 C11 89.08(6)
C15 Zr1 C11 32.31(6)
C19 Zr1 C11 121.76(5)
C18 Zr1 C11 126.70(5)
C12 Zr1 C11 31.93(6)
O1 Zr1 C14 81.14(5)
C22 Zr1 C14 106.45(6)
C20 Zr1 C14 120.59(6)
C15 Zr1 C14 32.41(6)
C19 Zr1 C14 141.53(6)
C18 Zr1 C14 173.67(6)
C12 Zr1 C14 53.15(6)
C11 Zr1 C14 53.11(5)
O1 Zr1 C13 96.56(5)
C22 Zr1 C13 79.54(5)
C20 Zr1 C13 141.27(6)
C15 Zr1 C13 53.58(6)
C19 Zr1 C13 172.70(6)
C18 Zr1 C13 154.18(6)
C12 Zr1 C13 32.32(6)
C11 Zr1 C13 53.16(5)
C14 Zr1 C13 31.98(6)
O1 Zr1 C17 129.35(5)
C22 Zr1 C17 82.99(5)
C20 Zr1 C17 53.72(5)
C15 Zr1 C17 122.05(6)
C19 Zr1 C17 53.44(5)
C18 Zr1 C17 32.31(5)
C12 Zr1 C17 99.78(6)
C11 Zr1 C17 96.20(6)
C14 Zr1 C17 149.12(6)
C13 Zr1 C17 129.54(6)
O1 Zr1 C16 136.01(5)
C22 Zr1 C16 113.67(5)
C20 Zr1 C16 32.56(6)
C15 Zr1 C16 92.72(6)
C19 Zr1 C16 53.66(5)
C18 Zr1 C16 53.41(5)
C12 Zr1 C16 92.67(6)
C11 Zr1 C16 74.54(5)
C14 Zr1 C16 124.34(6)
C13 Zr1 C16 124.33(6)
C17 Zr1 C16 32.03(5)
C1 O1 Zr1 140.09(8)
C71 B1 C81 114.17(12)
C71 B1 C91 113.18(11)
C81 B1 C91 101.66(11)
C71 B1 C61 101.42(11)
C81 B1 C61 113.45(11)
C91 B1 C61 113.51(11)
O1 C1 C2 114.19(11)
O1 C1 C4 112.12(11)
C2 C1 C4 107.87(11)
O1 C1 P1 103.12(9)
C2 C1 P1 106.31(9)
C4 C1 P1 113.16(9)
C3 C2 C1 173.97(15)
C2 C3 C51 179.13(15)
C1 C4 H4A 109.5
C1 C4 H4B 109.5
H4A C4 H4B 109.5
C1 C4 H4C 109.5
H4A C4 H4C 109.5
H4B C4 H4C 109.5
C12 C11 C15 108.37(15)
C12 C11 Zr1 74.03(9)
C15 C11 Zr1 72.61(9)
C12 C11 H11 125.8
C15 C11 H11 125.8
Zr1 C11 H11 119.4
C11 C12 C13 108.06(15)
C11 C12 Zr1 74.05(9)
C13 C12 Zr1 74.17(9)
C11 C12 H12 126.0
C13 C12 H12 126.0
Zr1 C12 H12 117.8
C14 C13 C12 107.59(15)
C14 C13 Zr1 73.85(9)
C12 C13 Zr1 73.52(9)
C14 C13 H13 126.2
C12 C13 H13 126.2
Zr1 C13 H13 118.4
C13 C14 C15 108.23(15)
C13 C14 Zr1 74.16(9)
C15 C14 Zr1 72.40(9)
C13 C14 H14 125.9
C15 C14 H14 125.9
Zr1 C14 H14 119.4
C11 C15 C14 107.67(15)
C11 C15 Zr1 75.08(9)
C14 C15 Zr1 75.19(9)
C11 C15 H15 126.2
C14 C15 H15 126.2
Zr1 C15 H15 115.8
C17 C16 C20 107.78(15)
C17 C16 Zr1 73.82(9)
C20 C16 Zr1 71.79(8)
C17 C16 H16 126.1
C20 C16 H16 126.1
Zr1 C16 H16 120.1
C16 C17 C18 108.26(15)
C16 C17 Zr1 74.15(9)
C18 C17 Zr1 73.39(9)
C16 C17 H17 125.9
C18 C17 H17 125.9
Zr1 C17 H17 118.5
C19 C18 C17 108.11(15)
C19 C18 Zr1 73.47(9)
C17 C18 Zr1 74.30(9)
C19 C18 H18 125.9
C17 C18 H18 125.9
Zr1 C18 H18 118.2
C18 C19 C20 108.02(15)
C18 C19 Zr1 74.34(9)
C20 C19 Zr1 72.72(9)
C18 C19 H19 126.0
C20 C19 H19 126.0
Zr1 C19 H19 118.8
C16 C20 C19 107.75(15)
C16 C20 Zr1 75.65(9)
C19 C20 Zr1 74.49(9)
C16 C20 H20 126.1
C19 C20 H20 126.1
Zr1 C20 H20 115.9
C26 C21 C22 122.93(12)
C26 C21 P1 115.83(10)
C22 C21 P1 120.35(10)
C23 C22 C21 114.21(12)
C23 C22 Zr1 118.98(10)
C21 C22 Zr1 126.80(10)
C24 C23 C22 123.42(13)
C24 C23 H23 118.3
C22 C23 H23 118.3
C25 C24 C23 120.37(13)
C25 C24 H24 119.8
C23 C24 H24 119.8
C26 C25 C24 119.13(13)
C26 C25 H25 120.4
C24 C25 H25 120.4
C25 C26 C21 119.95(13)
C25 C26 H26 120.0
C21 C26 H26 120.0
C36 C31 C32 119.69(13)
C36 C31 P1 118.31(11)
C32 C31 P1 121.86(11)
C33 C32 C31 119.92(14)
C33 C32 H32 120.0
C31 C32 H32 120.0
C32 C33 C34 120.20(15)
C32 C33 H33 119.9
C34 C33 H33 119.9
C35 C34 C33 120.01(15)
C35 C34 H34 120.0
C33 C34 H34 120.0
C36 C35 C34 120.35(15)
C36 C35 H35 119.8
C34 C35 H35 119.8
C35 C36 C31 119.79(15)
C35 C36 H36 120.1
C31 C36 H36 120.1
C46 C41 C42 119.45(13)
C46 C41 P1 125.29(11)
C42 C41 P1 115.14(11)
C43 C42 C41 120.28(14)
C43 C42 H42 119.9
C41 C42 H42 119.9
C42 C43 C44 120.08(15)
C42 C43 H43 120.0
C44 C43 H43 120.0
C45 C44 C43 119.98(14)
C45 C44 H44 120.0
C43 C44 H44 120.0
C44 C45 C46 120.38(14)
C44 C45 H45 119.8
C46 C45 H45 119.8
C41 C46 C45 119.83(14)
C41 C46 H46 120.1
C45 C46 H46 120.1
C56 C51 C52 119.40(14)
C56 C51 C3 119.58(13)
C52 C51 C3 120.99(14)
C53 C52 C51 120.12(16)
C53 C52 H52 119.9
C51 C52 H52 119.9
C54 C53 C52 120.33(16)
C54 C53 H53 119.8
C52 C53 H53 119.8
C53 C54 C55 119.86(15)
C53 C54 H54 120.1
C55 C54 H54 120.1
C56 C55 C54 120.29(16)
C56 C55 H55 119.9
C54 C55 H55 119.9
C55 C56 C51 119.99(16)
C55 C56 H56 120.0
C51 C56 H56 120.0
C66 C61 C62 112.73(13)
C66 C61 B1 127.57(12)
C62 C61 B1 119.31(12)
F62 C62 C63 115.84(13)
F62 C62 C61 119.42(13)
C63 C62 C61 124.73(14)
F63 C63 C64 119.62(14)
F63 C63 C62 120.85(14)
C64 C63 C62 119.54(14)
F64 C64 C65 120.64(14)
F64 C64 C63 120.59(14)
C65 C64 C63 118.76(14)
F65 C65 C64 119.85(13)
F65 C65 C66 120.52(14)
C64 C65 C66 119.63(14)
F66 C66 C61 121.12(13)
F66 C66 C65 114.29(13)
C61 C66 C65 124.60(14)
C76 C71 C72 112.90(13)
C76 C71 B1 127.82(12)
C72 C71 B1 118.95(12)
F72 C72 C73 115.97(13)
F72 C72 C71 119.20(13)
C73 C72 C71 124.83(14)
F73 C73 C74 120.00(14)
F73 C73 C72 120.66(14)
C74 C73 C72 119.34(14)
F74 C74 C73 120.53(14)
F74 C74 C75 120.48(15)
C73 C74 C75 118.98(14)
F75 C75 C74 119.62(14)
F75 C75 C76 120.90(14)
C74 C75 C76 119.47(14)
F76 C76 C75 114.78(13)
F76 C76 C71 120.77(13)
C75 C76 C71 124.44(14)
C86 C81 C82 113.60(13)
C86 C81 B1 126.24(13)
C82 C81 B1 119.58(12)
F82 C82 C83 116.03(13)
F82 C82 C81 119.58(13)
C83 C82 C81 124.39(14)
F83 C83 C84 119.76(14)
F83 C83 C82 120.93(14)
C84 C83 C82 119.30(14)
F84 C84 C85 120.50(15)
F84 C84 C83 120.45(15)
C85 C84 C83 119.05(14)
F85 C85 C84 119.87(13)
F85 C85 C86 120.40(14)
C84 C85 C86 119.73(14)
F86 C86 C81 121.23(13)
F86 C86 C85 114.87(13)
C81 C86 C85 123.90(14)
C92 C91 C96 113.11(13)
C92 C91 B1 127.61(13)
C96 C91 B1 119.08(12)
F92 C92 C93 114.97(13)
F92 C92 C91 121.59(13)
C93 C92 C91 123.43(14)
F93 C93 C94 119.46(14)
F93 C93 C92 120.11(15)
C94 C93 C92 120.42(14)
F94 C94 C93 120.64(14)
F94 C94 C95 120.36(15)
C93 C94 C95 118.98(14)
F95 C95 C96 121.06(14)
F95 C95 C94 120.21(14)
C96 C95 C94 118.73(14)
F96 C96 C95 115.86(13)
F96 C96 C91 118.89(13)
C95 C96 C91 125.25(14)

loop_
_geom_bond_atom_site_label_1
_geom_bond_atom_site_label_2
_geom_bond_distance
P1 C31 1.7989(14)
P1 C21 1.8005(13)
P1 C41 1.8031(14)
P1 C1 1.8742(14)
Zr1 O1 1.9934(10)
Zr1 C22 2.3428(14)
Zr1 C20 2.4945(15)
Zr1 C15 2.4996(16)
Zr1 C19 2.5172(15)
Zr1 C18 2.5283(15)
Zr1 C12 2.5308(16)
Zr1 C11 2.5311(15)
Zr1 C14 2.5352(16)
Zr1 C13 2.5391(16)
Zr1 C17 2.5399(15)
Zr1 C16 2.5441(15)
O1 C1 1.3957(16)
B1 C71 1.654(2)
B1 C81 1.656(2)
B1 C91 1.658(2)
B1 C61 1.666(2)
C1 C2 1.4813(19)
C1 C4 1.5326(18)
C2 C3 1.197(2)
C3 C51 1.4421(19)
C4 H4A 0.98
C4 H4B 0.98
C4 H4C 0.98
C11 C12 1.392(2)
C11 C15 1.400(2)
C11 H11 0.95
C12 C13 1.411(3)
C12 H12 0.95
C13 C14 1.398(3)
C13 H13 0.95
C14 C15 1.406(3)
C14 H14 0.95
C15 H15 0.95
C16 C17 1.403(2)
C16 C20 1.413(2)
C16 H16 0.95
C17 C18 1.410(2)
C17 H17 0.95
C18 C19 1.399(2)
C18 H18 0.95
C19 C20 1.415(2)
C19 H19 0.95
C20 H20 0.95
C21 C26 1.4061(19)
C21 C22 1.4199(19)
C22 C23 1.4096(19)
C23 C24 1.391(2)
C23 H23 0.95
C24 C25 1.388(2)
C24 H24 0.95
C25 C26 1.384(2)
C25 H25 0.95
C26 H26 0.95
C31 C36 1.398(2)
C31 C32 1.398(2)
C32 C33 1.387(2)
C32 H32 0.95
C33 C34 1.388(2)
C33 H33 0.95
C34 C35 1.388(3)
C34 H34 0.95
C35 C36 1.387(2)
C35 H35 0.95
C36 H36 0.95
C41 C46 1.391(2)
C41 C42 1.398(2)
C42 C43 1.382(2)
C42 H42 0.95
C43 C44 1.387(2)
C43 H43 0.95
C44 C45 1.382(2)
C44 H44 0.95
C45 C46 1.391(2)
C45 H45 0.95
C46 H46 0.95
C51 C56 1.398(2)
C51 C52 1.399(2)
C52 C53 1.389(2)
C52 H52 0.95
C53 C54 1.385(3)
C53 H53 0.95
C54 C55 1.392(3)
C54 H54 0.95
C55 C56 1.389(2)
C55 H55 0.95
C56 H56 0.95
C61 C66 1.390(2)
C61 C62 1.396(2)
C62 F62 1.3564(17)
C62 C63 1.383(2)
C63 F63 1.3493(17)
C63 C64 1.379(2)
C64 F64 1.3439(17)
C64 C65 1.373(2)
C65 F65 1.3433(17)
C65 C66 1.390(2)
C66 F66 1.3529(16)
C71 C76 1.390(2)
C71 C72 1.394(2)
C72 F72 1.3564(17)
C72 C73 1.378(2)
C73 F73 1.3526(17)
C73 C74 1.377(2)
C74 F74 1.3455(17)
C74 C75 1.378(2)
C75 F75 1.3427(18)
C75 C76 1.385(2)
C76 F76 1.3520(16)
C81 C86 1.388(2)
C81 C82 1.394(2)
C82 F82 1.3528(17)
C82 C83 1.381(2)
C83 F83 1.3480(18)
C83 C84 1.381(2)
C84 F84 1.3439(17)
C84 C85 1.373(2)
C85 F85 1.3488(17)
C85 C86 1.390(2)
C86 F86 1.3526(17)
C91 C92 1.391(2)
C91 C96 1.394(2)
C92 F92 1.3476(17)
C92 C93 1.390(2)
C93 F93 1.3480(17)
C93 C94 1.368(2)
C94 F94 1.3472(17)
C94 C95 1.381(2)
C95 F95 1.3444(18)
C95 C96 1.381(2)
C96 F96 1.3597(16)

loop_
_geom_torsion_atom_site_label_1
_geom_torsion_atom_site_label_2
_geom_torsion_atom_site_label_3
_geom_torsion_atom_site_label_4
_geom_torsion
Zr1 O1 C1 C2 -50.65(18)
Zr1 O1 C1 C4 -173.73(9)
Zr1 O1 C1 P1 64.23(14)
C31 P1 C1 O1 173.18(8)
C21 P1 C1 O1 -62.14(10)
C41 P1 C1 O1 55.16(10)
C31 P1 C1 C2 -66.38(10)
C21 P1 C1 C2 58.29(10)
C41 P1 C1 C2 175.59(9)
C31 P1 C1 C4 51.84(11)
C21 P1 C1 C4 176.52(10)
C41 P1 C1 C4 -66.18(11)
C15 C11 C12 C13 -1.94(18)
Zr1 C11 C12 C13 -66.94(11)
C15 C11 C12 Zr1 65.00(11)
C11 C12 C13 C14 0.31(18)
Zr1 C12 C13 C14 -66.54(11)
C11 C12 C13 Zr1 66.86(11)
C12 C13 C14 C15 1.43(18)
Zr1 C13 C14 C15 -64.89(11)
C12 C13 C14 Zr1 66.32(11)
C12 C11 C15 C14 2.82(18)
Zr1 C11 C15 C14 68.74(11)
C12 C11 C15 Zr1 -65.93(11)
C13 C14 C15 C11 -2.62(18)
Zr1 C14 C15 C11 -68.67(11)
C13 C14 C15 Zr1 66.05(11)
C20 C16 C17 C18 1.78(17)
Zr1 C16 C17 C18 66.01(11)
C20 C16 C17 Zr1 -64.23(11)
C16 C17 C18 C19 -0.26(17)
Zr1 C17 C18 C19 66.25(11)
C16 C17 C18 Zr1 -66.51(11)
C17 C18 C19 C20 -1.35(17)
Zr1 C18 C19 C20 65.44(11)
C17 C18 C19 Zr1 -66.79(11)
C17 C16 C20 C19 -2.60(17)
Zr1 C16 C20 C19 -68.17(10)
C17 C16 C20 Zr1 65.57(11)
C18 C19 C20 C16 2.45(17)
Zr1 C19 C20 C16 68.96(11)
C18 C19 C20 Zr1 -66.52(11)
C31 P1 C21 C26 -24.13(13)
C41 P1 C21 C26 91.64(11)
C1 P1 C21 C26 -145.98(10)
C31 P1 C21 C22 166.38(10)
C41 P1 C21 C22 -77.84(12)
C1 P1 C21 C22 44.53(12)
C26 C21 C22 C23 0.23(19)
P1 C21 C22 C23 168.95(10)
C26 C21 C22 Zr1 179.70(10)
P1 C21 C22 Zr1 -11.58(16)
C21 C22 C23 C24 0.0(2)
Zr1 C22 C23 C24 -179.50(11)
C22 C23 C24 C25 -0.2(2)
C23 C24 C25 C26 0.2(2)
C24 C25 C26 C21 0.0(2)
C22 C21 C26 C25 -0.3(2)
P1 C21 C26 C25 -169.46(11)
C21 P1 C31 C36 136.58(12)
C41 P1 C31 C36 21.00(14)
C1 P1 C31 C36 -101.82(13)
C21 P1 C31 C32 -47.90(14)
C41 P1 C31 C32 -163.47(12)
C1 P1 C31 C32 73.71(13)
C36 C31 C32 C33 -0.8(2)
P1 C31 C32 C33 -176.27(12)
C31 C32 C33 C34 2.0(3)
C32 C33 C34 C35 -1.6(3)
C33 C34 C35 C36 -0.1(3)
C34 C35 C36 C31 1.4(3)
C32 C31 C36 C35 -0.9(2)
P1 C31 C36 C35 174.74(14)
C31 P1 C41 C46 -97.15(14)
C21 P1 C41 C46 141.78(13)
C1 P1 C41 C46 22.70(15)
C31 P1 C41 C42 78.72(12)
C21 P1 C41 C42 -42.34(13)
C1 P1 C41 C42 -161.43(11)
C46 C41 C42 C43 0.3(2)
P1 C41 C42 C43 -175.84(13)
C41 C42 C43 C44 -0.4(3)
C42 C43 C44 C45 0.4(3)
C43 C44 C45 C46 -0.3(3)
C42 C41 C46 C45 -0.2(2)
P1 C41 C46 C45 175.55(12)
C44 C45 C46 C41 0.1(3)
C56 C51 C52 C53 -1.3(2)
C3 C51 C52 C53 176.90(14)
C51 C52 C53 C54 0.8(2)
C52 C53 C54 C55 -0.2(2)
C53 C54 C55 C56 0.0(3)
C54 C55 C56 C51 -0.5(2)
C52 C51 C56 C55 1.1(2)
C3 C51 C56 C55 -177.10(14)
C71 B1 C61 C66 108.59(15)
C81 B1 C61 C66 -128.53(14)
C91 B1 C61 C66 -13.13(19)
C71 B1 C61 C62 -63.74(15)
C81 B1 C61 C62 59.14(16)
C91 B1 C61 C62 174.54(12)
C66 C61 C62 F62 -179.73(12)
B1 C61 C62 F62 -6.31(19)
C66 C61 C62 C63 0.4(2)
B1 C61 C62 C63 173.82(13)
F62 C62 C63 F63 -0.63(19)
C61 C62 C63 F63 179.24(12)
F62 C62 C63 C64 179.55(12)
C61 C62 C63 C64 -0.6(2)
F63 C63 C64 F64 -0.4(2)
C62 C63 C64 F64 179.44(13)
F63 C63 C64 C65 -178.94(12)
C62 C63 C64 C65 0.9(2)
F64 C64 C65 F65 -0.1(2)
C63 C64 C65 F65 178.48(13)
F64 C64 C65 C66 -179.61(12)
C63 C64 C65 C66 -1.0(2)
C62 C61 C66 F66 179.26(12)
B1 C61 C66 F66 6.5(2)
C62 C61 C66 C65 -0.6(2)
B1 C61 C66 C65 -173.34(13)
F65 C65 C66 F66 1.56(18)
C64 C65 C66 F66 -178.91(12)
F65 C65 C66 C61 -178.58(12)
C64 C65 C66 C61 1.0(2)
C81 B1 C71 C76 -16.3(2)
C91 B1 C71 C76 -132.00(15)
C61 B1 C71 C76 106.05(16)
C81 B1 C71 C72 170.75(12)
C91 B1 C71 C72 55.09(17)
C61 B1 C71 C72 -66.86(15)
C76 C71 C72 F72 -177.84(12)
B1 C71 C72 F72 -3.9(2)
C76 C71 C72 C73 2.3(2)
B1 C71 C72 C73 176.20(14)
F72 C72 C73 F73 -1.6(2)
C71 C72 C73 F73 178.28(13)
F72 C72 C73 C74 178.17(13)
C71 C72 C73 C74 -1.9(2)
F73 C73 C74 F74 1.5(2)
C72 C73 C74 F74 -178.28(14)
F73 C73 C74 C75 -179.71(14)
C72 C73 C74 C75 0.5(2)
F74 C74 C75 F75 0.2(2)
C73 C74 C75 F75 -178.54(14)
F74 C74 C75 C76 179.09(14)
C73 C74 C75 C76 0.3(2)
F75 C75 C76 F76 0.4(2)
C74 C75 C76 F76 -178.47(14)
F75 C75 C76 C71 179.02(14)
C74 C75 C76 C71 0.2(2)
C72 C71 C76 F76 177.20(13)
B1 C71 C76 F76 3.9(2)
C72 C71 C76 C75 -1.4(2)
B1 C71 C76 C75 -174.66(14)
C71 B1 C81 C86 133.73(14)
C91 B1 C81 C86 -104.05(15)
C61 B1 C81 C86 18.2(2)
C71 B1 C81 C82 -55.58(17)
C91 B1 C81 C82 66.63(15)
C61 B1 C81 C82 -171.13(12)
C86 C81 C82 F82 177.86(12)
B1 C81 C82 F82 6.1(2)
C86 C81 C82 C83 -1.9(2)
B1 C81 C82 C83 -173.75(14)
F82 C82 C83 F83 1.5(2)
C81 C82 C83 F83 -178.71(14)
F82 C82 C83 C84 -178.40(13)
C81 C82 C83 C84 1.4(2)
F83 C83 C84 F84 0.0(2)
C82 C83 C84 F84 179.91(14)
F83 C83 C84 C85 -179.88(14)
C82 C83 C84 C85 0.0(2)
F84 C84 C85 F85 -0.5(2)
C83 C84 C85 F85 179.45(13)
F84 C84 C85 C86 179.40(14)
C83 C84 C85 C86 -0.7(2)
C82 C81 C86 F86 -177.80(12)
B1 C81 C86 F86 -6.6(2)
C82 C81 C86 C85 1.2(2)
B1 C81 C86 C85 172.36(14)
F85 C85 C86 F86 -1.0(2)
C84 C85 C86 F86 179.10(13)
F85 C85 C86 C81 179.91(13)
C84 C85 C86 C81 0.0(2)
C71 B1 C91 C92 13.6(2)
C81 B1 C91 C92 -109.34(15)
C61 B1 C91 C92 128.46(15)
C71 B1 C91 C96 -171.92(12)
C81 B1 C91 C96 65.19(15)
C61 B1 C91 C96 -57.01(17)
C96 C91 C92 F92 -177.34(13)
B1 C91 C92 F92 -2.5(2)
C96 C91 C92 C93 3.1(2)
B1 C91 C92 C93 177.93(14)
F92 C92 C93 F93 -1.1(2)
C91 C92 C93 F93 178.42(13)
F92 C92 C93 C94 178.79(13)
C91 C92 C93 C94 -1.6(2)
F93 C93 C94 F94 0.9(2)
C92 C93 C94 F94 -179.03(14)
F93 C93 C94 C95 179.22(14)
C92 C93 C94 C95 -0.7(2)
F94 C94 C95 F95 -0.2(2)
C93 C94 C95 F95 -178.49(14)
F94 C94 C95 C96 179.58(14)
C93 C94 C95 C96 1.3(2)
F95 C95 C96 F96 -0.4(2)
C94 C95 C96 F96 179.87(13)
F95 C95 C96 C91 -179.76(13)
C94 C95 C96 C91 0.5(2)
C92 C91 C96 F96 178.06(12)
B1 C91 C96 F96 2.77(19)
C92 C91 C96 C95 -2.6(2)
B1 C91 C96 C95 -177.87(14)
